data_2224963
loop_
_publ_author_name
'Yang, Juan'
'Li, Jiantong'
'Wang, Qiufen'

_publ_section_title
;
 <i>catena</i>-Poly[[aqua(4-ethylbenzoic
 acid-\k<i>O</i>)lanthanum(III)]-tri-\m-4-ethylbenzoato]
;
_journal_coeditor_code GK2253
_journal_issue 2
_journal_name_full 'Acta Crystallographica Section E'
_journal_page_first m183
_journal_page_last m184
_journal_paper_doi 10.1107/S160053681000190X
_journal_volume 66
_journal_year 2010
_chemical_formula_iupac '[La (C9 H9 O2)3 (C9 H10 O2) (H2 O)]'
_chemical_formula_moiety 'C36 H39 La1 O9'
_chemical_formula_sum 'C36 H39 La O9'
_chemical_formula_weight 754.58
_chemical_name_systematic
;
<i>catena</i>-Poly[[aqua(4-ethylbenzoic
acid-\k<i>O</i>)lanthanum(III)]-tri-\m-4-ethylbenzoato]
;
_space_group_IT_number 2
_symmetry_cell_setting triclinic
_symmetry_space_group_name_Hall '-P 1'
_symmetry_space_group_name_H-M 'P -1'
_atom_sites_solution_hydrogens geom
_atom_sites_solution_primary direct
_atom_sites_solution_secondary difmap
_cell_angle_alpha 65.024(2)
_cell_angle_beta 74.942(2)
_cell_angle_gamma 74.734(2)
_cell_formula_units_Z 2
_cell_length_a 9.5319(3)
_cell_length_b 14.0378(5)
_cell_length_c 14.9847(5)
_cell_measurement_reflns_used 4271
_cell_measurement_temperature 296(2)
_cell_measurement_theta_max 27.43
_cell_measurement_theta_min 1.63
_cell_volume 1727.91(11)
_computing_cell_refinement 'SAINT (Bruker, 2007)'
_computing_data_collection 'APEX2 (Bruker, 2007)'
_computing_data_reduction 'SAINT (Bruker, 2007)'
_computing_molecular_graphics 'SHELXTL (Sheldrick, 2008)'
_computing_publication_material 'SHELXTL (Sheldrick, 2008)'
_computing_structure_refinement 'SHELXL97 (Sheldrick, 2008)'
_computing_structure_solution 'SHELXS97 (Sheldrick, 2008)'
_diffrn_ambient_temperature 296(2)
_diffrn_measured_fraction_theta_full 0.980
_diffrn_measured_fraction_theta_max 0.980
_diffrn_measurement_device_type 'Bruker APEXII CCD'
_diffrn_measurement_method '\f and \w scans'
_diffrn_radiation_monochromator graphite
_diffrn_radiation_source 'fine-focus sealed tube'
_diffrn_radiation_type MoK\a
_diffrn_radiation_wavelength 0.71073
_diffrn_reflns_av_R_equivalents 0.0503
_diffrn_reflns_av_sigmaI/netI 0.0602
_diffrn_reflns_limit_h_max 12
_diffrn_reflns_limit_h_min -12
_diffrn_reflns_limit_k_max 18
_diffrn_reflns_limit_k_min -17
_diffrn_reflns_limit_l_max 19
_diffrn_reflns_limit_l_min -19
_diffrn_reflns_number 22559
_diffrn_reflns_theta_full 27.43
_diffrn_reflns_theta_max 27.43
_diffrn_reflns_theta_min 1.63
_diffrn_standards_decay_% 0
_exptl_absorpt_coefficient_mu 1.288
_exptl_absorpt_correction_T_max 0.744
_exptl_absorpt_correction_T_min 0.643
_exptl_absorpt_correction_type multi-scan
_exptl_absorpt_process_details '(SADABS; Bruker, 2007)'
_exptl_crystal_colour colorless
_exptl_crystal_density_diffrn 1.450
_exptl_crystal_density_method 'not measured'
_exptl_crystal_description prism
_exptl_crystal_F_000 768
_exptl_crystal_size_max 0.35
_exptl_crystal_size_mid 0.32
_exptl_crystal_size_min 0.23
_refine_diff_density_max 0.625
_refine_diff_density_min -0.733
_refine_ls_extinction_coef none
_refine_ls_extinction_method 'SHELXL97 (Sheldrick, 2008)'
_refine_ls_goodness_of_fit_ref 1.008
_refine_ls_hydrogen_treatment constr
_refine_ls_matrix_type full
_refine_ls_number_parameters 427
_refine_ls_number_reflns 7733
_refine_ls_number_restraints 14
_refine_ls_restrained_S_all 1.019
_refine_ls_R_factor_all 0.0547
_refine_ls_R_factor_gt 0.0381
_refine_ls_shift/su_max 0.001
_refine_ls_shift/su_mean 0.000
_refine_ls_structure_factor_coef Fsqd
_refine_ls_weighting_details 'calc w=1/[\s^2^(Fo^2^)+(0.0280P)^2^+0.4000P] where P=(Fo^2^+2Fc^2^)/3'
_refine_ls_weighting_scheme calc
_refine_ls_wR_factor_gt 0.0704
_refine_ls_wR_factor_ref 0.0768
_reflns_number_gt 6206
_reflns_number_total 7733
_reflns_threshold_expression I>2sigma(I)
_cod_data_source_file gk2253.cif
_cod_data_source_block I
_cod_depositor_comments
;
The following automatic conversions were performed:
'_symmetry_cell_setting' value 'Triclinic' changed to 'triclinic'
according to '/home/saulius/struct/CIF-dictionaries/cif_core.dic'
dictionary named 'cif_core.dic' version 2.4.1 from
2010-06-29.

'_exptl_absorpt_correction_type' value 'Multi-scan' changed
to 'multi-scan' according to
'/home/saulius/struct/CIF-dictionaries/cif_core.dic' dictionary named
'cif_core.dic' version 2.4.1 from 2010-06-29.

Automatic conversion script
Id: cif_fix_enum 1527 2010-12-29 10:47:43Z saulius 

The following automatic conversions were performed:

'_symmetry_cell_setting' value 'Triclinic' changed to 'triclinic'
according to /home/saulius/struct/CIF-dictionaries/cif_core.dic
dictionary named 'cif_core.dic' version 2.4.1 from
2010-06-29.

'_exptl_absorpt_correction_type' value 'Multi-scan'
changed to 'multi-scan' according to
/home/saulius/struct/CIF-dictionaries/cif_core.dic dictionary named
'cif_core.dic' version 2.4.1 from 2010-06-29.

Automatic conversion script
Id: cif_fix_values 1715 2011-07-08 13:25:40Z adriana 
;
_cod_original_cell_volume 1727.91(10)
_cod_original_formula_sum 'C36 H39 La1 O9'
_cod_database_code 2224963
_cod_database_fobs_code 2224963

loop_
_symmetry_equiv_pos_as_xyz
'x, y, z'
'-x, -y, -z'

loop_
_atom_site_type_symbol
_atom_site_label
_atom_site_fract_x
_atom_site_fract_y
_atom_site_fract_z
_atom_site_U_iso_or_equiv
_atom_site_adp_type
_atom_site_calc_flag
_atom_site_refinement_flags
_atom_site_occupancy
_atom_site_disorder_assembly
_atom_site_disorder_group
La La1 0.70393(2) 0.005772(14) 0.529430(14) 0.03202(7) Uani d . 1 . .
O O1 0.8939(2) -0.14429(17) 0.60351(17) 0.0452(6) Uani d . 1 . .
O O2 1.1201(2) -0.12633(17) 0.51839(17) 0.0425(6) Uani d . 1 . .
O O3 0.7662(3) 0.01235(19) 0.69039(17) 0.0476(6) Uani d . 1 . .
O O4 0.5733(3) 0.1064(2) 0.7549(2) 0.0716(9) Uani d . 1 . .
H H4A 0.5546 0.1300 0.6982 0.086 Uiso d R 1 . .
O O5 0.5373(2) 0.16617(17) 0.56793(17) 0.0438(6) Uani d . 1 . .
O O6 0.3932(3) 0.11669(17) 0.50875(17) 0.0451(6) Uani d . 1 . .
O O7 0.4662(3) 0.08426(18) 0.32269(17) 0.0480(6) Uani d . 1 . .
O O8 0.6584(3) 0.11814(19) 0.35678(17) 0.0483(6) Uani d . 1 . .
O O9 0.9081(3) -0.0388(2) 0.39017(18) 0.0582(7) Uani d . 1 . .
H H9A 0.9185 0.0072 0.3337 0.087 Uiso d R 1 . .
H H9B 0.9818 -0.0684 0.4164 0.087 Uiso d R 1 . .
C C1 1.0302(4) -0.1780(2) 0.5892(2) 0.0369(8) Uani d . 1 . .
C C2 1.0876(4) -0.2861(2) 0.6599(2) 0.0382(8) Uani d . 1 A .
C C3 1.2323(4) -0.3347(3) 0.6403(3) 0.0510(10) Uani d . 1 . .
H H3 1.2948 -0.2994 0.5832 0.061 Uiso calc R 1 . .
C C4 1.2843(5) -0.4349(3) 0.7050(3) 0.0686(12) Uani d . 1 A .
H H4 1.3809 -0.4675 0.6900 0.082 Uiso calc R 1 . .
C C5 1.1953(6) -0.4879(3) 0.7917(3) 0.0717(13) Uani d D 1 . .
C C6 1.0516(5) -0.4374(3) 0.8123(3) 0.0695(13) Uani d . 1 A .
H H6 0.9906 -0.4712 0.8711 0.083 Uiso calc R 1 . .
C C7 0.9980(4) -0.3380(3) 0.7470(3) 0.0545(10) Uani d . 1 . .
H H7 0.9011 -0.3058 0.7615 0.065 Uiso calc R 1 A .
C C8A 1.243(2) -0.6017(18) 0.8639(16) 0.110(7) Uani d PD 0.717(7) A 1
H H8A 1.2931 -0.5979 0.9108 0.131 Uiso calc PR 0.717(7) A 1
H H8B 1.1553 -0.6318 0.9019 0.131 Uiso calc PR 0.717(7) A 1
C C9A 1.3372(10) -0.6726(6) 0.8198(6) 0.119(3) Uani d PDU 0.717(7) A 1
H H9C 1.3514 -0.7432 0.8701 0.178 Uiso calc PR 0.717(7) A 1
H H9D 1.4307 -0.6496 0.7902 0.178 Uiso calc PR 0.717(7) A 1
H H9E 1.2930 -0.6729 0.7693 0.178 Uiso calc PR 0.717(7) A 1
C C8B 1.271(7) -0.592(5) 0.863(4) 0.110(7) Uani d PD 0.283(7) A 2
H H8C 1.2841 -0.6473 0.8382 0.131 Uiso calc PR 0.283(7) A 2
H H8D 1.3690 -0.5825 0.8627 0.131 Uiso calc PR 0.283(7) A 2
C C9B 1.199(3) -0.6280(15) 0.9635(18) 0.119(3) Uani d PD 0.283(7) A 2
H H9F 1.2268 -0.7040 0.9943 0.178 Uiso calc PR 0.283(7) A 2
H H9G 1.0938 -0.6101 0.9652 0.178 Uiso calc PR 0.283(7) A 2
H H9H 1.2256 -0.5945 0.9993 0.178 Uiso calc PR 0.283(7) A 2
C C10 0.6986(4) 0.0379(3) 0.7597(3) 0.0446(8) Uani d . 1 . .
C C11 0.7491(4) -0.0046(3) 0.8568(3) 0.0461(9) Uani d . 1 . .
C C12 0.8705(5) -0.0842(3) 0.8747(3) 0.0613(11) Uani d . 1 . .
H H12 0.9191 -0.1116 0.8259 0.074 Uiso calc R 1 . .
C C13 0.9214(5) -0.1240(3) 0.9641(3) 0.0703(13) Uani d . 1 . .
H H13 1.0038 -0.1779 0.9743 0.084 Uiso calc R 1 . .
C C14 0.8540(5) -0.0862(3) 1.0379(3) 0.0637(11) Uani d . 1 . .
C C15 0.7330(5) -0.0069(4) 1.0200(3) 0.0802(15) Uani d . 1 . .
H H15 0.6844 0.0199 1.0691 0.096 Uiso calc R 1 . .
C C16 0.6812(5) 0.0343(4) 0.9305(3) 0.0711(13) Uani d . 1 . .
H H16 0.5995 0.0888 0.9202 0.085 Uiso calc R 1 . .
C C17 0.9168(6) -0.1315(4) 1.1346(3) 0.0830(15) Uani d . 1 . .
H H17A 0.9530 -0.2072 1.1509 0.100 Uiso calc R 1 . .
H H17B 1.0009 -0.0983 1.1223 0.100 Uiso calc R 1 . .
C C18 0.8160(7) -0.1179(5) 1.2215(4) 0.124(2) Uani d . 1 . .
H H18A 0.7852 -0.0431 1.2089 0.186 Uiso calc R 1 . .
H H18B 0.8651 -0.1520 1.2785 0.186 Uiso calc R 1 . .
H H18C 0.7312 -0.1494 1.2344 0.186 Uiso calc R 1 . .
C C19 0.4269(3) 0.1873(2) 0.5257(2) 0.0353(7) Uani d . 1 . .
C C20 0.3432(3) 0.2980(2) 0.4932(2) 0.0368(8) Uani d . 1 . .
C C21 0.2418(4) 0.3307(3) 0.4299(3) 0.0502(9) Uani d . 1 . .
H H21 0.2218 0.2815 0.4105 0.060 Uiso calc R 1 . .
C C22 0.1699(5) 0.4353(3) 0.3953(3) 0.0617(11) Uani d . 1 . .
H H22 0.1025 0.4553 0.3527 0.074 Uiso calc R 1 . .
C C23 0.1952(5) 0.5096(3) 0.4220(3) 0.0616(11) Uani d . 1 . .
C C24 0.2970(5) 0.4781(3) 0.4853(4) 0.0733(14) Uani d . 1 . .
H H24 0.3158 0.5278 0.5045 0.088 Uiso calc R 1 . .
C C25 0.3715(5) 0.3726(3) 0.5205(3) 0.0603(11) Uani d . 1 . .
H H25 0.4399 0.3528 0.5623 0.072 Uiso calc R 1 . .
C C26 0.1122(6) 0.6239(3) 0.3830(4) 0.0977(18) Uani d . 1 . .
H H26A 0.0694 0.6333 0.3271 0.117 Uiso calc R 1 . .
H H26B 0.0312 0.6329 0.4351 0.117 Uiso calc R 1 . .
C C27 0.1952(8) 0.7071(4) 0.3512(5) 0.133(2) Uani d U 1 . .
H H27A 0.1389 0.7739 0.3146 0.199 Uiso calc R 1 . .
H H27B 0.2859 0.6923 0.3090 0.199 Uiso calc R 1 . .
H H27C 0.2168 0.7111 0.4085 0.199 Uiso calc R 1 . .
C C28 0.5754(4) 0.1295(2) 0.2983(2) 0.0381(8) Uani d . 1 . .
C C29 0.6127(3) 0.2007(2) 0.1914(2) 0.0367(8) Uani d . 1 . .
C C30 0.7214(4) 0.2619(3) 0.1596(3) 0.0476(9) Uani d . 1 . .
H H30 0.7741 0.2584 0.2055 0.057 Uiso calc R 1 . .
C C31 0.7529(4) 0.3279(3) 0.0608(3) 0.0527(10) Uani d . 1 . .
H H31 0.8253 0.3694 0.0415 0.063 Uiso calc R 1 . .
C C32 0.6798(4) 0.3339(3) -0.0099(3) 0.0513(10) Uani d . 1 . .
C C33 0.5723(5) 0.2719(3) 0.0215(3) 0.0579(11) Uani d . 1 . .
H H33 0.5222 0.2739 -0.0251 0.069 Uiso calc R 1 . .
C C34 0.5373(4) 0.2069(3) 0.1209(3) 0.0520(10) Uani d . 1 . .
H H34 0.4628 0.1670 0.1405 0.062 Uiso calc R 1 . .
C C35 0.7126(5) 0.4099(3) -0.1179(3) 0.0732(13) Uani d . 1 . .
H H35A 0.8179 0.4101 -0.1368 0.088 Uiso calc R 1 . .
H H35B 0.6846 0.3844 -0.1606 0.088 Uiso calc R 1 . .
C C36 0.6326(7) 0.5210(4) -0.1346(4) 0.117(2) Uani d . 1 . .
H H36A 0.5286 0.5209 -0.1135 0.176 Uiso calc R 1 . .
H H36B 0.6519 0.5650 -0.2043 0.176 Uiso calc R 1 . .
H H36C 0.6659 0.5488 -0.0967 0.176 Uiso calc R 1 . .

loop_
_atom_site_aniso_label
_atom_site_aniso_U_11
_atom_site_aniso_U_22
_atom_site_aniso_U_33
_atom_site_aniso_U_12
_atom_site_aniso_U_13
_atom_site_aniso_U_23
La1 0.02659(10) 0.03400(11) 0.03639(11) -0.00694(7) -0.01086(7) -0.01010(8)
O1 0.0330(13) 0.0440(13) 0.0504(15) -0.0023(11) -0.0126(11) -0.0096(11)
O2 0.0350(13) 0.0397(12) 0.0501(14) -0.0112(10) -0.0132(11) -0.0082(11)
O3 0.0458(14) 0.0621(16) 0.0420(14) -0.0068(12) -0.0105(12) -0.0263(12)
O4 0.0567(18) 0.100(2) 0.0626(18) 0.0178(16) -0.0241(15) -0.0452(17)
O5 0.0373(13) 0.0446(13) 0.0541(15) -0.0007(11) -0.0208(11) -0.0193(12)
O6 0.0475(14) 0.0380(13) 0.0555(15) -0.0107(11) -0.0110(12) -0.0201(11)
O7 0.0421(14) 0.0552(15) 0.0432(14) -0.0194(12) -0.0068(11) -0.0092(12)
O8 0.0434(14) 0.0552(15) 0.0399(14) -0.0118(12) -0.0186(11) -0.0033(12)
O9 0.0387(14) 0.0818(19) 0.0522(16) -0.0015(13) -0.0134(12) -0.0255(14)
C1 0.0369(19) 0.0352(17) 0.044(2) -0.0107(15) -0.0145(16) -0.0136(15)
C2 0.0368(19) 0.0337(17) 0.046(2) -0.0073(14) -0.0195(16) -0.0090(15)
C3 0.048(2) 0.044(2) 0.056(2) -0.0015(17) -0.0182(19) -0.0126(18)
C4 0.063(3) 0.052(2) 0.079(3) 0.010(2) -0.026(2) -0.018(2)
C5 0.084(3) 0.045(2) 0.073(3) -0.002(2) -0.037(3) -0.002(2)
C6 0.072(3) 0.055(2) 0.062(3) -0.023(2) -0.019(2) 0.008(2)
C7 0.046(2) 0.052(2) 0.060(3) -0.0148(18) -0.0183(19) -0.0066(19)
C8A 0.118(10) 0.072(6) 0.097(5) 0.014(8) -0.043(7) 0.003(4)
C9A 0.141(6) 0.069(4) 0.135(6) 0.008(4) -0.062(5) -0.022(4)
C8B 0.118(10) 0.072(6) 0.097(5) 0.014(8) -0.043(7) 0.003(4)
C9B 0.141(6) 0.069(4) 0.135(6) 0.008(4) -0.062(5) -0.022(4)
C10 0.039(2) 0.052(2) 0.049(2) -0.0111(17) -0.0124(17) -0.0205(18)
C11 0.041(2) 0.058(2) 0.043(2) -0.0056(17) -0.0096(17) -0.0236(18)
C12 0.066(3) 0.067(3) 0.047(2) 0.003(2) -0.012(2) -0.026(2)
C13 0.071(3) 0.074(3) 0.057(3) 0.011(2) -0.021(2) -0.024(2)
C14 0.063(3) 0.077(3) 0.049(2) -0.005(2) -0.016(2) -0.022(2)
C15 0.081(3) 0.109(4) 0.052(3) 0.017(3) -0.019(2) -0.048(3)
C16 0.064(3) 0.088(3) 0.058(3) 0.020(2) -0.021(2) -0.038(2)
C17 0.089(4) 0.104(4) 0.052(3) -0.010(3) -0.031(3) -0.019(3)
C18 0.109(5) 0.202(7) 0.064(4) -0.002(5) -0.031(3) -0.058(4)
C19 0.0304(17) 0.0358(17) 0.0388(19) -0.0061(14) -0.0045(14) -0.0139(15)
C20 0.0323(17) 0.0371(17) 0.0411(19) -0.0046(14) -0.0063(15) -0.0159(15)
C21 0.051(2) 0.044(2) 0.055(2) -0.0051(17) -0.0187(19) -0.0139(18)
C22 0.058(3) 0.050(2) 0.066(3) -0.002(2) -0.024(2) -0.008(2)
C23 0.054(3) 0.044(2) 0.069(3) 0.0001(19) -0.004(2) -0.014(2)
C24 0.087(3) 0.049(3) 0.100(4) -0.007(2) -0.020(3) -0.043(3)
C25 0.066(3) 0.049(2) 0.081(3) 0.001(2) -0.028(2) -0.037(2)
C26 0.083(4) 0.046(3) 0.128(5) 0.002(2) -0.004(3) -0.015(3)
C27 0.157(5) 0.058(3) 0.184(6) -0.007(3) -0.073(5) -0.028(4)
C28 0.0319(18) 0.0368(17) 0.0400(19) -0.0034(15) -0.0093(15) -0.0091(15)
C29 0.0316(17) 0.0368(17) 0.0379(18) -0.0031(14) -0.0080(14) -0.0111(15)
C30 0.045(2) 0.056(2) 0.042(2) -0.0144(18) -0.0121(17) -0.0128(17)
C31 0.045(2) 0.058(2) 0.050(2) -0.0221(18) 0.0001(18) -0.0124(19)
C32 0.058(2) 0.047(2) 0.041(2) -0.0027(19) -0.0059(19) -0.0143(17)
C33 0.077(3) 0.059(2) 0.041(2) -0.011(2) -0.027(2) -0.0126(19)
C34 0.058(2) 0.051(2) 0.051(2) -0.0212(19) -0.0182(19) -0.0104(18)
C35 0.083(3) 0.076(3) 0.037(2) -0.011(3) 0.004(2) -0.009(2)
C36 0.133(5) 0.071(3) 0.064(3) 0.011(3) 0.019(3) 0.015(3)

loop_
_atom_type_symbol
_atom_type_description
_atom_type_scat_dispersion_real
_atom_type_scat_dispersion_imag
_atom_type_scat_source
C C 0.0033 0.0016 'International Tables Vol C Tables 4.2.6.8 and 6.1.1.4'
H H 0.0000 0.0000 'International Tables Vol C Tables 4.2.6.8 and 6.1.1.4'
La La -0.2871 2.4523 'International Tables Vol C Tables 4.2.6.8 and 6.1.1.4'
O O 0.0106 0.0060 'International Tables Vol C Tables 4.2.6.8 and 6.1.1.4'

loop_
_geom_angle_atom_site_label_1
_geom_angle_atom_site_label_2
_geom_angle_atom_site_label_3
_geom_angle_site_symmetry_1
_geom_angle_site_symmetry_3
_geom_angle
_geom_angle_publ_flag
O7 La1 O1 2_656 . 85.28(8) ?
O7 La1 O2 2_656 2_756 138.39(8) ?
O1 La1 O2 . 2_756 88.76(7) ?
O7 La1 O6 2_656 2_656 72.11(8) ?
O1 La1 O6 . 2_656 88.38(8) ?
O2 La1 O6 2_756 2_656 148.91(8) ?
O7 La1 O8 2_656 . 129.46(8) ?
O1 La1 O8 . . 134.90(8) ?
O2 La1 O8 2_756 . 81.26(8) ?
O6 La1 O8 2_656 . 79.01(8) ?
O7 La1 O5 2_656 . 78.89(8) ?
O1 La1 O5 . . 137.55(8) ?
O2 La1 O5 2_756 . 78.19(7) ?
O6 La1 O5 2_656 . 122.55(7) ?
O8 La1 O5 . . 83.19(8) ?
O7 La1 O9 2_656 . 138.96(8) ?
O1 La1 O9 . . 69.14(8) ?
O2 La1 O9 2_756 . 74.56(8) ?
O6 La1 O9 2_656 . 75.51(8) ?
O8 La1 O9 . . 65.79(8) ?
O5 La1 O9 . . 141.12(8) ?
O7 La1 O3 2_656 . 70.76(8) ?
O1 La1 O3 . . 67.79(7) ?
O2 La1 O3 2_756 . 68.89(8) ?
O6 La1 O3 2_656 . 137.01(8) ?
O8 La1 O3 . . 142.87(8) ?
O5 La1 O3 . . 69.82(7) ?
O9 La1 O3 . . 122.91(7) ?
O7 La1 O6 2_656 . 69.86(7) ?
O1 La1 O6 . . 154.19(7) ?
O2 La1 O6 2_756 . 114.27(7) ?
O6 La1 O6 2_656 . 77.73(7) ?
O8 La1 O6 . . 63.95(7) ?
O5 La1 O6 . . 45.66(7) ?
O9 La1 O6 . . 126.33(7) ?
O3 La1 O6 . . 108.39(7) ?
C1 O1 La1 . . 141.5(2) ?
C1 O2 La1 . 2_756 144.6(2) ?
C10 O3 La1 . . 136.8(2) ?
C10 O4 H4A . . 109.2 ?
C19 O5 La1 . . 104.12(19) ?
C19 O6 La1 . 2_656 172.4(2) ?
C19 O6 La1 . . 85.22(18) ?
La1 O6 La1 2_656 . 102.27(7) ?
C28 O7 La1 . 2_656 140.7(2) ?
C28 O8 La1 . . 139.7(2) ?
La1 O9 H9A . . 119.0 ?
La1 O9 H9B . . 105.1 ?
H9A O9 H9B . . 117.6 ?
O1 C1 O2 . . 123.7(3) ?
O1 C1 C2 . . 117.6(3) ?
O2 C1 C2 . . 118.7(3) ?
C7 C2 C3 . . 119.0(3) ?
C7 C2 C1 . . 120.4(3) ?
C3 C2 C1 . . 120.5(3) ?
C4 C3 C2 . . 120.3(4) ?
C4 C3 H3 . . 119.8 ?
C2 C3 H3 . . 119.8 ?
C3 C4 C5 . . 121.1(4) ?
C3 C4 H4 . . 119.5 ?
C5 C4 H4 . . 119.5 ?
C4 C5 C6 . . 118.2(4) ?
C4 C5 C8B . . 115.9(19) ?
C6 C5 C8B . . 125.3(17) ?
C4 C5 C8A . . 123.8(8) ?
C6 C5 C8A . . 117.9(8) ?
C7 C6 C5 . . 121.0(4) ?
C7 C6 H6 . . 119.5 ?
C5 C6 H6 . . 119.5 ?
C6 C7 C2 . . 120.3(4) ?
C6 C7 H7 . . 119.9 ?
C2 C7 H7 . . 119.9 ?
C9A C8A C5 . . 116.0(15) ?
C9A C8A H8A . . 108.3 ?
C5 C8A H8A . . 108.3 ?
C9A C8A H8B . . 108.3 ?
C5 C8A H8B . . 108.3 ?
H8A C8A H8B . . 107.4 ?
C9B C8B C5 . . 116(3) ?
C9B C8B H8C . . 108.2 ?
C5 C8B H8C . . 108.2 ?
C5 C8B H8D . . 108.2 ?
H8C C8B H8D . . 107.4 ?
C8B C9B H9F . . 109.5 ?
C8B C9B H9G . . 109.5 ?
H9F C9B H9G . . 109.5 ?
C8B C9B H9H . . 109.5 ?
H9F C9B H9H . . 109.5 ?
H9G C9B H9H . . 109.5 ?
O3 C10 O4 . . 122.7(3) ?
O3 C10 C11 . . 123.2(3) ?
O4 C10 C11 . . 114.1(3) ?
C16 C11 C12 . . 117.8(4) ?
C16 C11 C10 . . 122.5(3) ?
C12 C11 C10 . . 119.7(3) ?
C11 C12 C13 . . 120.8(4) ?
C11 C12 H12 . . 119.6 ?
C13 C12 H12 . . 119.6 ?
C14 C13 C12 . . 121.7(4) ?
C14 C13 H13 . . 119.1 ?
C12 C13 H13 . . 119.1 ?
C13 C14 C15 . . 117.3(4) ?
C13 C14 C17 . . 119.6(4) ?
C15 C14 C17 . . 123.1(4) ?
C14 C15 C16 . . 121.6(4) ?
C14 C15 H15 . . 119.2 ?
C16 C15 H15 . . 119.2 ?
C11 C16 C15 . . 120.7(4) ?
C11 C16 H16 . . 119.7 ?
C15 C16 H16 . . 119.7 ?
C18 C17 C14 . . 116.4(4) ?
C18 C17 H17A . . 108.2 ?
C14 C17 H17A . . 108.2 ?
C18 C17 H17B . . 108.2 ?
C14 C17 H17B . . 108.2 ?
H17A C17 H17B . . 107.3 ?
C17 C18 H18A . . 109.5 ?
C17 C18 H18B . . 109.5 ?
H18A C18 H18B . . 109.5 ?
C17 C18 H18C . . 109.5 ?
H18A C18 H18C . . 109.5 ?
H18B C18 H18C . . 109.5 ?
O6 C19 O5 . . 120.5(3) ?
O6 C19 C20 . . 120.8(3) ?
O5 C19 C20 . . 118.7(3) ?
C25 C20 C21 . . 118.4(3) ?
C25 C20 C19 . . 120.4(3) ?
C21 C20 C19 . . 121.0(3) ?
C22 C21 C20 . . 120.9(4) ?
C22 C21 H21 . . 119.5 ?
C20 C21 H21 . . 119.5 ?
C23 C22 C21 . . 121.5(4) ?
C23 C22 H22 . . 119.2 ?
C21 C22 H22 . . 119.2 ?
C22 C23 C24 . . 118.3(4) ?
C22 C23 C26 . . 119.8(5) ?
C24 C23 C26 . . 122.0(4) ?
C23 C24 C25 . . 120.9(4) ?
C23 C24 H24 . . 119.5 ?
C25 C24 H24 . . 119.5 ?
C20 C25 C24 . . 119.9(4) ?
C20 C25 H25 . . 120.0 ?
C24 C25 H25 . . 120.0 ?
C27 C26 C23 . . 116.9(5) ?
C27 C26 H26A . . 108.1 ?
C23 C26 H26A . . 108.1 ?
C27 C26 H26B . . 108.1 ?
C23 C26 H26B . . 108.1 ?
H26A C26 H26B . . 107.3 ?
C26 C27 H27A . . 109.5 ?
C26 C27 H27B . . 109.5 ?
H27A C27 H27B . . 109.5 ?
C26 C27 H27C . . 109.5 ?
H27A C27 H27C . . 109.5 ?
H27B C27 H27C . . 109.5 ?
O7 C28 O8 . . 125.1(3) ?
O7 C28 C29 . . 117.8(3) ?
O8 C28 C29 . . 117.1(3) ?
C30 C29 C34 . . 118.1(3) ?
C30 C29 C28 . . 121.8(3) ?
C34 C29 C28 . . 120.1(3) ?
C31 C30 C29 . . 120.8(3) ?
C31 C30 H30 . . 119.6 ?
C29 C30 H30 . . 119.6 ?
C32 C31 C30 . . 121.6(4) ?
C32 C31 H31 . . 119.2 ?
C30 C31 H31 . . 119.2 ?
C31 C32 C33 . . 117.7(3) ?
C31 C32 C35 . . 120.8(4) ?
C33 C32 C35 . . 121.5(4) ?
C32 C33 C34 . . 121.4(4) ?
C32 C33 H33 . . 119.3 ?
C34 C33 H33 . . 119.3 ?
C33 C34 C29 . . 120.4(4) ?
C33 C34 H34 . . 119.8 ?
C29 C34 H34 . . 119.8 ?
C36 C35 C32 . . 112.5(3) ?
C36 C35 H35A . . 109.1 ?
C32 C35 H35A . . 109.1 ?
C36 C35 H35B . . 109.1 ?
C32 C35 H35B . . 109.1 ?
H35A C35 H35B . . 107.8 ?
C35 C36 H36A . . 109.5 ?
C35 C36 H36B . . 109.5 ?
H36A C36 H36B . . 109.5 ?
C35 C36 H36C . . 109.5 ?
H36A C36 H36C . . 109.5 ?
H36B C36 H36C . . 109.5 ?

loop_
_geom_bond_atom_site_label_1
_geom_bond_atom_site_label_2
_geom_bond_site_symmetry_2
_geom_bond_distance
_geom_bond_publ_flag
La1 O7 2_656 2.446(2) y
La1 O1 . 2.451(2) y
La1 O2 2_756 2.457(2) y
La1 O6 2_656 2.466(2) y
La1 O8 . 2.479(2) y
La1 O5 . 2.581(2) y
La1 O9 . 2.624(2) y
La1 O3 . 2.672(2) y
La1 O6 . 2.989(2) ?
O1 C1 . 1.255(4) ?
O2 C1 . 1.262(4) ?
O2 La1 2_756 2.457(2) ?
O3 C10 . 1.212(4) ?
O4 C10 . 1.318(4) ?
O4 H4A . 0.8200 ?
O5 C19 . 1.272(4) ?
O6 C19 . 1.255(4) ?
O6 La1 2_656 2.466(2) ?
O7 C28 . 1.255(4) ?
O7 La1 2_656 2.446(2) ?
O8 C28 . 1.263(4) ?
O9 H9A . 0.8199 ?
O9 H9B . 0.8200 ?
C1 C2 . 1.494(4) ?
C2 C7 . 1.382(5) ?
C2 C3 . 1.385(5) ?
C3 C4 . 1.377(5) ?
C3 H3 . 0.9300 ?
C4 C5 . 1.380(6) ?
C4 H4 . 0.9300 ?
C5 C6 . 1.389(6) ?
C5 C8B . 1.527(12) ?
C5 C8A . 1.530(9) ?
C6 C7 . 1.377(5) ?
C6 H6 . 0.9300 ?
C7 H7 . 0.9300 ?
C8A C9A . 1.42(3) ?
C8A H8A . 0.9700 ?
C8A H8B . 0.9700 ?
C9A H9C . 0.9600 ?
C9A H9D . 0.9600 ?
C9A H9E . 0.9600 ?
C8B C9B . 1.41(3) ?
C8B H8C . 0.9700 ?
C8B H8D . 0.9700 ?
C9B H9F . 0.9600 ?
C9B H9G . 0.9600 ?
C9B H9H . 0.9600 ?
C10 C11 . 1.478(5) ?
C11 C16 . 1.374(5) ?
C11 C12 . 1.374(5) ?
C12 C13 . 1.380(5) ?
C12 H12 . 0.9300 ?
C13 C14 . 1.365(5) ?
C13 H13 . 0.9300 ?
C14 C15 . 1.369(5) ?
C14 C17 . 1.528(6) ?
C15 C16 . 1.383(5) ?
C15 H15 . 0.9300 ?
C16 H16 . 0.9300 ?
C17 C18 . 1.455(6) ?
C17 H17A . 0.9700 ?
C17 H17B . 0.9700 ?
C18 H18A . 0.9600 ?
C18 H18B . 0.9600 ?
C18 H18C . 0.9600 ?
C19 C20 . 1.482(4) ?
C20 C25 . 1.381(5) ?
C20 C21 . 1.385(5) ?
C21 C22 . 1.381(5) ?
C21 H21 . 0.9300 ?
C22 C23 . 1.358(6) ?
C22 H22 . 0.9300 ?
C23 C24 . 1.390(6) ?
C23 C26 . 1.524(5) ?
C24 C25 . 1.399(5) ?
C24 H24 . 0.9300 ?
C25 H25 . 0.9300 ?
C26 C27 . 1.428(7) ?
C26 H26A . 0.9700 ?
C26 H26B . 0.9700 ?
C27 H27A . 0.9600 ?
C27 H27B . 0.9600 ?
C27 H27C . 0.9600 ?
C28 C29 . 1.494(4) ?
C29 C30 . 1.380(5) ?
C29 C34 . 1.388(5) ?
C30 C31 . 1.378(5) ?
C30 H30 . 0.9300 ?
C31 C32 . 1.376(5) ?
C31 H31 . 0.9300 ?
C32 C33 . 1.379(5) ?
C32 C35 . 1.520(5) ?
C33 C34 . 1.385(5) ?
C33 H33 . 0.9300 ?
C34 H34 . 0.9300 ?
C35 C36 . 1.491(6) ?
C35 H35A . 0.9700 ?
C35 H35B . 0.9700 ?
C36 H36A . 0.9600 ?
C36 H36B . 0.9600 ?
C36 H36C . 0.9600 ?

loop_
_geom_hbond_atom_site_label_D
_geom_hbond_atom_site_label_H
_geom_hbond_atom_site_label_A
_geom_hbond_site_symmetry_A
_geom_hbond_distance_DH
_geom_hbond_distance_HA
_geom_hbond_distance_DA
_geom_hbond_angle_DHA
_geom_hbond_publ_flag
O4 H4A O5 . 0.82 1.84 2.652(3) 171 y
O9 H9B O2 . 0.82 2.04 2.829(3) 161 y
